data_7126803
loop_
_publ_author_name
'Appel, Sebastian'
'Br\"uggemann, Peter'
'Ganter, Christian'

_publ_section_title
;
 A tropylium annulated N-heterocyclic carbene.
;
_journal_issue 63
_journal_name_full 'Chemical communications (Cambridge, England)'
_journal_page_first 9020
_journal_page_last 9023
_journal_paper_doi 10.1039/d0cc04482b
_journal_volume 56
_journal_year 2020
_chemical_formula_moiety 'C18 H23 Cl N2 Rh, B F4'
_chemical_formula_sum 'C18 H23 B Cl F4 N2 Rh'
_chemical_formula_weight 492.55
_space_group_crystal_system monoclinic
_space_group_IT_number 14
_space_group_name_Hall '-P 2ybc'
_space_group_name_H-M_alt 'P 1 21/c 1'
_atom_sites_solution_hydrogens difmap
_atom_sites_solution_primary direct
_atom_sites_solution_secondary difmap
_audit_creation_method SHELXL-2014/7
_audit_update_record
;
2020-03-20 deposited with the CCDC.	2020-07-01 downloaded from the CCDC.
;
_cell_angle_alpha 90
_cell_angle_beta 106.634(2)
_cell_angle_gamma 90
_cell_formula_units_Z 4
_cell_length_a 8.0887(4)
_cell_length_b 20.7670(10)
_cell_length_c 11.8752(6)
_cell_measurement_reflns_used 9716
_cell_measurement_temperature 140(2)
_cell_measurement_theta_max 41.6615
_cell_measurement_theta_min 3.28
_cell_volume 1911.30(16)
_computing_cell_refinement 'SAINT (Bruker, 2015)'
_computing_data_collection 'APEX2 (Bruker, 2014)'
_computing_data_reduction 'SAINT (Bruker, 2015)'
_computing_molecular_graphics 'DIAMOND 3.2 (Crystal Impact, 2015)'
_computing_publication_material 'SHELXL-97 (Sheldrick, 2008)'
_computing_structure_refinement 'SHELXL-2014/7 (Sheldrick, 2014)'
_computing_structure_solution 'SHELXL-2014 (Sheldrick, 2014)'
_diffrn_ambient_temperature 140(2)
_diffrn_measured_fraction_theta_full 0.999
_diffrn_measured_fraction_theta_max 0.906
_diffrn_measurement_device_type 'Bruker Kappa APEX-II CCD area detector'
_diffrn_measurement_method '\w scans'
_diffrn_radiation_monochromator 'multilayer mirror'
_diffrn_radiation_source 'microfocus sealed tube'
_diffrn_radiation_type MoK\a
_diffrn_radiation_wavelength 0.71073
_diffrn_reflns_av_R_equivalents 0.0224
_diffrn_reflns_av_unetI/netI 0.0146
_diffrn_reflns_Laue_measured_fraction_full 0.999
_diffrn_reflns_Laue_measured_fraction_max 0.906
_diffrn_reflns_limit_h_max 12
_diffrn_reflns_limit_h_min -14
_diffrn_reflns_limit_k_max 38
_diffrn_reflns_limit_k_min -38
_diffrn_reflns_limit_l_max 21
_diffrn_reflns_limit_l_min -20
_diffrn_reflns_number 83649
_diffrn_reflns_point_group_measured_fraction_full 0.999
_diffrn_reflns_point_group_measured_fraction_max 0.906
_diffrn_reflns_theta_full 25.242
_diffrn_reflns_theta_max 41.920
_diffrn_reflns_theta_min 1.961
_exptl_absorpt_coefficient_mu 1.076
_exptl_absorpt_correction_T_max 0.7482
_exptl_absorpt_correction_T_min 0.6779
_exptl_absorpt_correction_type multi-scan
_exptl_absorpt_process_details '(<i>SADABS</i>; Sheldrick, 2015)'
_exptl_crystal_colour red
_exptl_crystal_density_diffrn 1.712
_exptl_crystal_density_method 'not measured'
_exptl_crystal_description block
_exptl_crystal_F_000 992
_exptl_crystal_size_max 0.400
_exptl_crystal_size_mid 0.300
_exptl_crystal_size_min 0.200
_refine_diff_density_max 1.019
_refine_diff_density_min -0.592
_refine_diff_density_rms 0.080
_refine_ls_extinction_method none
_refine_ls_goodness_of_fit_ref 1.074
_refine_ls_hydrogen_treatment refall
_refine_ls_matrix_type full
_refine_ls_number_parameters 336
_refine_ls_number_reflns 12052
_refine_ls_number_restraints 0
_refine_ls_restrained_S_all 1.074
_refine_ls_R_factor_all 0.0276
_refine_ls_R_factor_gt 0.0230
_refine_ls_shift/su_max 0.003
_refine_ls_shift/su_mean 0.000
_refine_ls_structure_factor_coef Fsqd
_refine_ls_weighting_details 'w=1/[\s^2^(Fo^2^)+(0.0251P)^2^+0.7443P] where P=(Fo^2^+2Fc^2^)/3'
_refine_ls_weighting_scheme calc
_refine_ls_wR_factor_gt 0.0550
_refine_ls_wR_factor_ref 0.0575
_reflns_Friedel_coverage 0.000
_reflns_number_gt 10881
_reflns_number_total 12052
_reflns_threshold_expression 'I > 2\s(I)'
_cod_data_source_file d0cc04482b2.cif
_cod_data_source_block mo_Duo_Appel_SA_452_2-auto
_cod_depositor_comments 'Adding full bibliography for 7126798--7126803.cif.'
_cod_original_sg_symbol_H-M 'P 21/c'
_cod_database_code 7126803
_shelx_shelxl_version_number 2014/7
_shelx_space_group_comment
;
The symmetry employed for this shelxl refinement is uniquely defined
by the following loop, which should always be used as a source of
symmetry information in preference to the above space-group names.
They are only intended as comments.
;
_shelx_estimated_absorpt_t_min 0.673
_shelx_estimated_absorpt_t_max 0.814

loop_
_space_group_symop_operation_xyz
'x, y, z'
'-x, y+1/2, -z+1/2'
'-x, -y, -z'
'x, -y-1/2, z-1/2'

loop_
_atom_site_label
_atom_site_type_symbol
_atom_site_fract_x
_atom_site_fract_y
_atom_site_fract_z
_atom_site_U_iso_or_equiv
_atom_site_adp_type
_atom_site_occupancy
_atom_site_site_symmetry_order
_atom_site_calc_flag
_atom_site_refinement_flags_posn
_atom_site_refinement_flags_adp
_atom_site_refinement_flags_occupancy
_atom_site_disorder_assembly
_atom_site_disorder_group
Rh Rh 0.30963(2) 0.66696(2) 0.34904(2) 0.01377(2) Uani 1 1 d . . . . .
Cl Cl 0.03457(3) 0.70355(2) 0.23205(2) 0.02516(4) Uani 1 1 d . . . . .
B B 0.66907(13) 0.46900(5) 0.26305(9) 0.01993(16) Uani 1 1 d . . . . .
F1 F 0.58316(11) 0.43880(5) 0.15804(7) 0.03943(18) Uani 1 1 d . . . . .
F2 F 0.75066(11) 0.52381(4) 0.23713(7) 0.03544(16) Uani 1 1 d . . . . .
F3 F 0.55185(9) 0.48630(4) 0.32377(6) 0.02765(13) Uani 1 1 d . . . . .
F4 F 0.79223(8) 0.42781(4) 0.33231(6) 0.02721(12) Uani 1 1 d . . . . .
N1 N 0.28754(9) 0.56567(3) 0.16052(6) 0.01338(10) Uani 1 1 d . . . . .
N2 N 0.19020(9) 0.53094(3) 0.30177(6) 0.01427(10) Uani 1 1 d . . . . .
C1 C 0.26573(10) 0.58303(4) 0.26661(7) 0.01391(11) Uani 1 1 d . . . . .
C2 C 0.37410(13) 0.60626(4) 0.09472(8) 0.01985(14) Uani 1 1 d . . . . .
C3 C 0.14593(13) 0.52843(5) 0.41288(8) 0.02101(15) Uani 1 1 d . . . . .
C4 C 0.16338(9) 0.48207(4) 0.22140(7) 0.01313(10) Uani 1 1 d . . . . .
C5 C 0.09255(11) 0.42280(4) 0.23512(8) 0.01717(12) Uani 1 1 d . . . . .
C6 C 0.05590(12) 0.37291(4) 0.15375(8) 0.01982(14) Uani 1 1 d . . . . .
C7 C 0.07811(12) 0.37085(4) 0.04173(8) 0.01934(14) Uani 1 1 d . . . . .
C8 C 0.15150(11) 0.41613(4) -0.01639(7) 0.01726(12) Uani 1 1 d . . . . .
C9 C 0.22227(10) 0.47592(4) 0.02207(7) 0.01509(11) Uani 1 1 d . . . . .
C10 C 0.22552(9) 0.50517(3) 0.12784(6) 0.01241(10) Uani 1 1 d . . . . .
C11 C 0.58158(12) 0.65483(5) 0.39901(9) 0.02191(15) Uani 1 1 d . . . . .
C12 C 0.51833(12) 0.63127(4) 0.48991(8) 0.02028(14) Uani 1 1 d . . . . .
C13 C 0.53784(14) 0.66705(5) 0.60491(9) 0.02353(16) Uani 1 1 d . . . . .
C14 C 0.37959(14) 0.70871(4) 0.60139(8) 0.02209(15) Uani 1 1 d . . . . .
C15 C 0.29846(12) 0.73874(4) 0.48313(7) 0.01765(13) Uani 1 1 d . . . . .
C16 C 0.38408(12) 0.76698(4) 0.41085(8) 0.01845(13) Uani 1 1 d . . . . .
C17 C 0.57757(14) 0.77572(5) 0.44144(10) 0.02509(17) Uani 1 1 d . . . . .
C18 C 0.67043(14) 0.71923(6) 0.40134(11) 0.02760(18) Uani 1 1 d . . . . .
H2A H 0.393(3) 0.6451(10) 0.1289(18) 0.045(5) Uiso 1 1 d . . . . .
H2B H 0.311(2) 0.6086(9) 0.0174(16) 0.037(5) Uiso 1 1 d . . . . .
H2C H 0.486(3) 0.5892(9) 0.1001(17) 0.040(5) Uiso 1 1 d . . . . .
H3A H 0.172(2) 0.5668(9) 0.4476(16) 0.036(4) Uiso 1 1 d . . . . .
H3B H 0.029(2) 0.5200(8) 0.3997(16) 0.034(4) Uiso 1 1 d . . . . .
H3C H 0.219(2) 0.4972(9) 0.4619(17) 0.040(5) Uiso 1 1 d . . . . .
H5 H 0.0645(19) 0.4163(7) 0.3061(13) 0.019(3) Uiso 1 1 d . . . . .
H6 H 0.007(2) 0.3341(7) 0.1789(16) 0.028(4) Uiso 1 1 d . . . . .
H7 H 0.041(2) 0.3347(7) 0.0000(15) 0.025(4) Uiso 1 1 d . . . . .
H8 H 0.1530(19) 0.4040(7) -0.0908(13) 0.018(3) Uiso 1 1 d . . . . .
H9 H 0.2677(18) 0.4990(7) -0.0252(13) 0.017(3) Uiso 1 1 d . . . . .
H11 H 0.611(2) 0.6247(8) 0.3515(14) 0.027(4) Uiso 1 1 d . . . . .
H12 H 0.506(2) 0.5865(8) 0.4942(14) 0.023(4) Uiso 1 1 d . . . . .
H13A H 0.554(2) 0.6361(8) 0.6650(14) 0.027(4) Uiso 1 1 d . . . . .
H13B H 0.634(2) 0.6926(9) 0.6203(16) 0.031(4) Uiso 1 1 d . . . . .
H15 H 0.1768(19) 0.7460(7) 0.4636(13) 0.019(3) Uiso 1 1 d . . . . .
H14A H 0.410(2) 0.7417(9) 0.6628(16) 0.034(4) Uiso 1 1 d . . . . .
H14B H 0.299(2) 0.6838(9) 0.6208(16) 0.035(4) Uiso 1 1 d . . . . .
H16 H 0.3163(18) 0.7921(8) 0.3461(13) 0.022(4) Uiso 1 1 d . . . . .
H17A H 0.621(2) 0.7813(8) 0.5207(15) 0.029(4) Uiso 1 1 d . . . . .
H17B H 0.601(2) 0.8126(9) 0.4063(16) 0.033(4) Uiso 1 1 d . . . . .
H18A H 0.680(2) 0.7267(8) 0.3230(16) 0.033(4) Uiso 1 1 d . . . . .
H18B H 0.790(3) 0.7151(9) 0.4504(18) 0.045(5) Uiso 1 1 d . . . . .

loop_
_atom_site_aniso_label
_atom_site_aniso_U_11
_atom_site_aniso_U_22
_atom_site_aniso_U_33
_atom_site_aniso_U_23
_atom_site_aniso_U_13
_atom_site_aniso_U_12
Rh 0.01629(3) 0.01132(2) 0.01346(3) -0.00352(2) 0.00387(2) -0.00007(2)
Cl 0.02282(9) 0.02414(9) 0.02318(9) -0.00787(7) -0.00194(7) 0.00504(7)
B 0.0189(4) 0.0251(4) 0.0150(3) 0.0004(3) 0.0037(3) 0.0018(3)
F1 0.0330(4) 0.0580(5) 0.0236(3) -0.0158(3) 0.0022(3) -0.0036(3)
F2 0.0424(4) 0.0332(4) 0.0320(3) 0.0099(3) 0.0127(3) -0.0049(3)
F3 0.0242(3) 0.0364(3) 0.0238(3) 0.0016(2) 0.0093(2) 0.0101(2)
F4 0.0221(3) 0.0323(3) 0.0284(3) 0.0083(2) 0.0091(2) 0.0090(2)
N1 0.0173(3) 0.0105(2) 0.0125(2) -0.00127(17) 0.00453(19) -0.00011(18)
N2 0.0158(2) 0.0146(2) 0.0130(2) -0.00291(19) 0.00503(19) -0.00142(19)
C1 0.0155(3) 0.0124(2) 0.0137(3) -0.0021(2) 0.0040(2) 0.0007(2)
C2 0.0283(4) 0.0146(3) 0.0184(3) 0.0006(2) 0.0095(3) -0.0037(3)
C3 0.0245(4) 0.0259(4) 0.0147(3) -0.0045(3) 0.0089(3) -0.0054(3)
C4 0.0129(3) 0.0127(2) 0.0134(3) -0.0018(2) 0.0031(2) -0.0003(2)
C5 0.0173(3) 0.0155(3) 0.0195(3) -0.0015(2) 0.0064(3) -0.0031(2)
C6 0.0199(3) 0.0147(3) 0.0247(4) -0.0029(3) 0.0060(3) -0.0041(2)
C7 0.0194(3) 0.0148(3) 0.0220(3) -0.0054(3) 0.0030(3) -0.0014(2)
C8 0.0186(3) 0.0156(3) 0.0163(3) -0.0050(2) 0.0028(2) 0.0012(2)
C9 0.0175(3) 0.0141(3) 0.0132(3) -0.0023(2) 0.0037(2) 0.0013(2)
C10 0.0134(2) 0.0110(2) 0.0121(2) -0.00102(19) 0.0026(2) 0.00117(19)
C11 0.0179(3) 0.0224(3) 0.0246(4) -0.0049(3) 0.0048(3) 0.0011(3)
C12 0.0214(3) 0.0157(3) 0.0208(3) -0.0015(3) 0.0013(3) 0.0021(3)
C13 0.0288(4) 0.0202(4) 0.0171(3) -0.0004(3) -0.0006(3) 0.0000(3)
C14 0.0336(4) 0.0180(3) 0.0148(3) -0.0016(3) 0.0072(3) -0.0004(3)
C15 0.0244(3) 0.0135(3) 0.0150(3) -0.0039(2) 0.0058(3) 0.0008(2)
C16 0.0253(4) 0.0125(3) 0.0169(3) -0.0025(2) 0.0049(3) -0.0018(2)
C17 0.0263(4) 0.0205(4) 0.0268(4) -0.0030(3) 0.0051(3) -0.0086(3)
C18 0.0206(4) 0.0300(5) 0.0328(5) -0.0023(4) 0.0086(4) -0.0055(3)

loop_
_atom_type_symbol
_atom_type_description
_atom_type_scat_dispersion_real
_atom_type_scat_dispersion_imag
_atom_type_scat_source
C C 0.0033 0.0016 'International Tables Vol C Tables 4.2.6.8 and 6.1.1.4'
H H 0.0000 0.0000 'International Tables Vol C Tables 4.2.6.8 and 6.1.1.4'
N N 0.0061 0.0033 'International Tables Vol C Tables 4.2.6.8 and 6.1.1.4'
B B 0.0013 0.0007 'International Tables Vol C Tables 4.2.6.8 and 6.1.1.4'
F F 0.0171 0.0103 'International Tables Vol C Tables 4.2.6.8 and 6.1.1.4'
Cl Cl 0.1484 0.1585 'International Tables Vol C Tables 4.2.6.8 and 6.1.1.4'
Rh Rh -1.1178 0.9187 'International Tables Vol C Tables 4.2.6.8 and 6.1.1.4'

loop_
_geom_angle_atom_site_label_1
_geom_angle_atom_site_label_2
_geom_angle_atom_site_label_3
_geom_angle
_geom_angle_site_symmetry_1
_geom_angle_site_symmetry_3
_geom_angle_publ_flag
C1 Rh C11 93.36(3) . . ?
C1 Rh C12 94.08(3) . . ?
C11 Rh C12 38.57(4) . . ?
C1 Rh C15 156.13(3) . . ?
C11 Rh C15 97.58(4) . . ?
C12 Rh C15 81.70(3) . . ?
C1 Rh C16 167.59(3) . . ?
C11 Rh C16 81.82(4) . . ?
C12 Rh C16 89.26(3) . . ?
C15 Rh C16 36.26(3) . . ?
C1 Rh Cl 89.26(2) . . ?
C11 Rh Cl 156.90(3) . . ?
C12 Rh Cl 163.99(3) . . ?
C15 Rh Cl 88.91(2) . . ?
C16 Rh Cl 90.80(2) . . ?
F4 B F1 110.03(9) . . ?
F4 B F3 109.35(8) . . ?
F1 B F3 109.94(8) . . ?
F4 B F2 109.20(8) . . ?
F1 B F2 108.47(9) . . ?
F3 B F2 109.84(9) . . ?
C10 N1 C1 111.69(6) . . ?
C10 N1 C2 124.95(7) . . ?
C1 N1 C2 123.30(7) . . ?
C1 N2 C4 111.73(6) . . ?
C1 N2 C3 123.38(7) . . ?
C4 N2 C3 124.89(7) . . ?
N2 C1 N1 105.04(6) . . ?
N2 C1 Rh 125.36(5) . . ?
N1 C1 Rh 129.36(6) . . ?
N1 C2 H2A 108.9(13) . . ?
N1 C2 H2B 110.6(12) . . ?
H2A C2 H2B 112.4(17) . . ?
N1 C2 H2C 109.9(12) . . ?
H2A C2 H2C 105.4(17) . . ?
H2B C2 H2C 109.5(16) . . ?
N2 C3 H3A 107.4(12) . . ?
N2 C3 H3B 110.7(11) . . ?
H3A C3 H3B 109.7(16) . . ?
N2 C3 H3C 107.7(12) . . ?
H3A C3 H3C 107.6(16) . . ?
H3B C3 H3C 113.5(16) . . ?
N2 C4 C5 124.42(7) . . ?
N2 C4 C10 105.84(6) . . ?
C5 C4 C10 129.73(7) . . ?
C4 C5 C6 126.38(8) . . ?
C4 C5 H5 116.5(9) . . ?
C6 C5 H5 117.1(9) . . ?
C5 C6 C7 128.80(8) . . ?
C5 C6 H6 115.2(10) . . ?
C7 C6 H6 116.0(10) . . ?
C6 C7 C8 129.88(8) . . ?
C6 C7 H7 115.8(11) . . ?
C8 C7 H7 114.4(11) . . ?
C9 C8 C7 129.31(8) . . ?
C9 C8 H8 116.3(9) . . ?
C7 C8 H8 114.4(9) . . ?
C10 C9 C8 126.00(8) . . ?
C10 C9 H9 115.4(9) . . ?
C8 C9 H9 118.6(9) . . ?
N1 C10 C9 124.68(7) . . ?
N1 C10 C4 105.68(6) . . ?
C9 C10 C4 129.60(7) . . ?
C12 C11 C18 124.58(9) . . ?
C12 C11 Rh 71.38(5) . . ?
C18 C11 Rh 110.40(7) . . ?
C12 C11 H11 116.6(10) . . ?
C18 C11 H11 114.2(10) . . ?
Rh C11 H11 109.6(10) . . ?
C11 C12 C13 123.43(9) . . ?
C11 C12 Rh 70.05(5) . . ?
C13 C12 Rh 112.84(6) . . ?
C11 C12 H12 116.9(10) . . ?
C13 C12 H12 114.9(10) . . ?
Rh C12 H12 108.3(10) . . ?
C12 C13 C14 112.26(8) . . ?
C12 C13 H13A 107.6(10) . . ?
C14 C13 H13A 109.9(10) . . ?
C12 C13 H13B 109.0(11) . . ?
C14 C13 H13B 109.5(11) . . ?
H13A C13 H13B 108.5(15) . . ?
C15 C14 C13 113.35(8) . . ?
C15 C14 H14A 110.7(10) . . ?
C13 C14 H14A 110.0(10) . . ?
C15 C14 H14B 108.6(12) . . ?
C13 C14 H14B 108.9(12) . . ?
H14A C14 H14B 104.9(16) . . ?
C16 C15 C14 126.50(9) . . ?
C16 C15 Rh 72.89(5) . . ?
C14 C15 Rh 107.28(5) . . ?
C16 C15 H15 116.6(9) . . ?
C14 C15 H15 115.8(9) . . ?
Rh C15 H15 100.6(9) . . ?
C15 C16 C17 124.82(8) . . ?
C15 C16 Rh 70.84(5) . . ?
C17 C16 Rh 110.76(6) . . ?
C15 C16 H16 117.1(9) . . ?
C17 C16 H16 116.2(9) . . ?
Rh C16 H16 101.8(10) . . ?
C16 C17 C18 113.39(8) . . ?
C16 C17 H17A 109.2(11) . . ?
C18 C17 H17A 109.7(11) . . ?
C16 C17 H17B 108.9(11) . . ?
C18 C17 H17B 108.2(12) . . ?
H17A C17 H17B 107.1(15) . . ?
C11 C18 C17 114.03(8) . . ?
C11 C18 H18A 106.9(10) . . ?
C17 C18 H18A 110.8(10) . . ?
C11 C18 H18B 108.5(12) . . ?
C17 C18 H18B 111.7(12) . . ?
H18A C18 H18B 104.3(16) . . ?

loop_
_geom_bond_atom_site_label_1
_geom_bond_atom_site_label_2
_geom_bond_distance
_geom_bond_site_symmetry_2
_geom_bond_publ_flag
Rh C1 1.9808(7) . ?
Rh C11 2.1230(9) . ?
Rh C12 2.1402(9) . ?
Rh C15 2.2018(8) . ?
Rh C16 2.2278(8) . ?
Rh Cl 2.3849(3) . ?
B F4 1.3898(12) . ?
B F1 1.3912(12) . ?
B F3 1.3926(12) . ?
B F2 1.3936(13) . ?
N1 C10 1.3672(10) . ?
N1 C1 1.3696(10) . ?
N1 C2 1.4575(11) . ?
N2 C1 1.3652(10) . ?
N2 C4 1.3672(10) . ?
N2 C3 1.4637(11) . ?
C2 H2A 0.90(2) . ?
C2 H2B 0.916(18) . ?
C2 H2C 0.96(2) . ?
C3 H3A 0.893(19) . ?
C3 H3B 0.927(18) . ?
C3 H3C 0.955(19) . ?
C4 C5 1.3868(11) . ?
C4 C10 1.4272(11) . ?
C5 C6 1.3896(12) . ?
C5 H5 0.943(15) . ?
C6 C7 1.3930(13) . ?
C6 H6 0.980(17) . ?
C7 C8 1.3954(13) . ?
C7 H7 0.903(16) . ?
C8 C9 1.3887(11) . ?
C8 H8 0.922(15) . ?
C9 C10 1.3887(10) . ?
C9 H9 0.894(15) . ?
C11 C12 1.4080(14) . ?
C11 C18 1.5148(15) . ?
C11 H11 0.917(16) . ?
C12 C13 1.5227(14) . ?
C12 H12 0.938(16) . ?
C13 C14 1.5356(15) . ?
C13 H13A 0.941(17) . ?
C13 H13B 0.917(18) . ?
C14 C15 1.5048(13) . ?
C14 H14A 0.979(18) . ?
C14 H14B 0.913(19) . ?
C15 C16 1.3786(13) . ?
C15 H15 0.956(15) . ?
C16 C17 1.5129(14) . ?
C16 H16 0.960(15) . ?
C17 C18 1.5400(16) . ?
C17 H17A 0.912(17) . ?
C17 H17B 0.917(19) . ?
C18 H18A 0.967(18) . ?
C18 H18B 0.98(2) . ?

loop_
_geom_torsion_atom_site_label_1
_geom_torsion_atom_site_label_2
_geom_torsion_atom_site_label_3
_geom_torsion_atom_site_label_4
_geom_torsion
_geom_torsion_site_symmetry_1
_geom_torsion_site_symmetry_2
_geom_torsion_site_symmetry_3
_geom_torsion_site_symmetry_4
_geom_torsion_publ_flag
C4 N2 C1 N1 -0.33(9) . . . . ?
C3 N2 C1 N1 179.09(8) . . . . ?
C4 N2 C1 Rh 174.51(6) . . . . ?
C3 N2 C1 Rh -6.08(11) . . . . ?
C10 N1 C1 N2 1.05(9) . . . . ?
C2 N1 C1 N2 -176.21(7) . . . . ?
C10 N1 C1 Rh -173.50(6) . . . . ?
C2 N1 C1 Rh 9.23(12) . . . . ?
C1 N2 C4 C5 178.40(8) . . . . ?
C3 N2 C4 C5 -1.01(13) . . . . ?
C1 N2 C4 C10 -0.46(9) . . . . ?
C3 N2 C4 C10 -179.86(8) . . . . ?
N2 C4 C5 C6 176.92(8) . . . . ?
C10 C4 C5 C6 -4.50(15) . . . . ?
C4 C5 C6 C7 -1.13(16) . . . . ?
C5 C6 C7 C8 4.16(17) . . . . ?
C6 C7 C8 C9 -0.17(16) . . . . ?
C7 C8 C9 C10 -3.95(15) . . . . ?
C1 N1 C10 C9 176.74(7) . . . . ?
C2 N1 C10 C9 -6.05(12) . . . . ?
C1 N1 C10 C4 -1.33(8) . . . . ?
C2 N1 C10 C4 175.88(8) . . . . ?
C8 C9 C10 N1 -176.15(8) . . . . ?
C8 C9 C10 C4 1.44(14) . . . . ?
N2 C4 C10 N1 1.06(8) . . . . ?
C5 C4 C10 N1 -177.72(8) . . . . ?
N2 C4 C10 C9 -176.89(8) . . . . ?
C5 C4 C10 C9 4.34(14) . . . . ?
C18 C11 C12 C13 -2.40(15) . . . . ?
Rh C11 C12 C13 -104.78(9) . . . . ?
C18 C11 C12 Rh 102.39(10) . . . . ?
C11 C12 C13 C14 94.28(11) . . . . ?
Rh C12 C13 C14 13.81(10) . . . . ?
C12 C13 C14 C15 -35.64(12) . . . . ?
C13 C14 C15 C16 -42.68(12) . . . . ?
C13 C14 C15 Rh 38.52(9) . . . . ?
C14 C15 C16 C17 -3.29(13) . . . . ?
Rh C15 C16 C17 -102.44(8) . . . . ?
C14 C15 C16 Rh 99.15(8) . . . . ?
C15 C16 C17 C18 91.38(11) . . . . ?
Rh C16 C17 C18 10.81(11) . . . . ?
C12 C11 C18 C17 -46.26(14) . . . . ?
Rh C11 C18 C17 34.68(11) . . . . ?
C16 C17 C18 C11 -30.17(13) . . . . ?
